data_7041015
loop_
_publ_author_name
'Jornet-Moll\'a, Ver\'onica'
'Duan, Yan'
'Gim\'enez-Saiz, Carlos'
'Waerenborgh, Jo\~ao C'
'Romero, Francisco M.'

_publ_section_title
;
 Hydrogen-bonded networks of [Fe(bpp)2](2+) spin crossover complexes and
 dicarboxylate anions: structural and photomagnetic properties.
;
_journal_issue 44
_journal_name_full 'Dalton transactions (Cambridge, England : 2003)'
_journal_page_first 17918
_journal_page_last 17928
_journal_paper_doi 10.1039/c6dt02934e
_journal_volume 45
_journal_year 2016
_chemical_formula_moiety 'C22 H18 Fe N10, C8 H4 O4, 2(C H4 O), H2 O'
_chemical_formula_sum 'C32 H32 Fe N10 O7'
_chemical_formula_weight 724.53
_chemical_name_systematic
;
 ?
;
_chemical_properties_physical ', Efflorescent'
_space_group_IT_number 2
_symmetry_cell_setting triclinic
_symmetry_space_group_name_Hall '-P 1'
_symmetry_space_group_name_H-M 'P -1'
_atom_sites_solution_hydrogens mixed
_atom_sites_solution_primary direct
_atom_sites_solution_secondary difmap
_audit_creation_method SHELXL-97
_audit_update_record
;
2016-07-06 deposited with the CCDC.
2016-10-19 downloaded from the CCDC.
;
_cell_angle_alpha 98.352(4)
_cell_angle_beta 90.601(4)
_cell_angle_gamma 93.125(4)
_cell_formula_units_Z 4
_cell_length_a 8.0628(4)
_cell_length_b 16.4572(7)
_cell_length_c 24.6825(11)
_cell_measurement_reflns_used 3029
_cell_measurement_temperature 128(1)
_cell_measurement_theta_max 27.8450
_cell_measurement_theta_min 2.6430
_cell_volume 3235.0(3)
_computing_cell_refinement
;
CrysAlisPro, Agilent Technologies,
Version 1.171.36.28 (release 01-02-2013 CrysAlis171 .NET)
(compiled Feb  1 2013,16:14:44)
;
_computing_data_collection
;
CrysAlisPro, Agilent Technologies,
Version 1.171.36.28 (release 01-02-2013 CrysAlis171 .NET)
(compiled Feb  1 2013,16:14:44)
;
_computing_data_reduction
;
CrysAlisPro, Agilent Technologies,
Version 1.171.36.28 (release 01-02-2013 CrysAlis171 .NET)
(compiled Feb  1 2013,16:14:44)
;
_computing_structure_refinement 'SHELXL-97 (Sheldrick, 1997)'
_computing_structure_solution 'SIR97 (Altomare et al., 1997)'
_diffrn_ambient_temperature 128(1)
_diffrn_detector_area_resol_mean 16.0267
_diffrn_measured_fraction_theta_full 0.996
_diffrn_measured_fraction_theta_max 0.869
_diffrn_measurement_details
;
  1 omega  -47.00   43.00   1.0000   65.0000
omega____ theta____ kappa____ phi______ frames
    -       20.0550  -45.0000  300.0000 90

  2 omega   -4.00   47.00   1.0000   65.0000
omega____ theta____ kappa____ phi______ frames
    -       20.0550  -45.0000  150.0000 51

  3 omega   38.00   92.00   1.0000   65.0000
omega____ theta____ kappa____ phi______ frames
    -       20.0550   77.0000  180.0000 54

  4 omega  -50.00   51.00   1.0000   65.0000
omega____ theta____ kappa____ phi______ frames
    -       20.0550  -77.0000   90.0000 101

  5 omega   -1.00   53.00   1.0000   65.0000
omega____ theta____ kappa____ phi______ frames
    -       20.0550  -77.0000  210.0000 54

  6 omega    6.00   49.00   1.0000   65.0000
omega____ theta____ kappa____ phi______ frames
    -       20.0550  -77.0000  270.0000 43

  7 omega  -41.00    6.00   1.0000   65.0000
omega____ theta____ kappa____ phi______ frames
    -      -21.6956  -77.0000    0.0000 47

  8 omega   10.00   40.00   1.0000   65.0000
omega____ theta____ kappa____ phi______ frames
    -      -21.6956   45.0000  150.0000 30

  9 omega  -26.00   -1.00   1.0000   65.0000
omega____ theta____ kappa____ phi______ frames
    -      -21.6956   45.0000   60.0000 25

;
_diffrn_measurement_device_type 'Xcalibur, Sapphire3, Gemini'
_diffrn_measurement_method '\w scans'
_diffrn_orient_matrix_UB_11 -0.0034121000
_diffrn_orient_matrix_UB_12 -0.0035597000
_diffrn_orient_matrix_UB_13 0.0282679000
_diffrn_orient_matrix_UB_21 -0.0878676000
_diffrn_orient_matrix_UB_22 0.0004808000
_diffrn_orient_matrix_UB_23 -0.0012134000
_diffrn_orient_matrix_UB_31 -0.0057004000
_diffrn_orient_matrix_UB_32 -0.0434836000
_diffrn_orient_matrix_UB_33 -0.0065849000
_diffrn_radiation_monochromator graphite
_diffrn_radiation_source 'Enhance (Mo) X-ray Source'
_diffrn_radiation_type 'Mo K\a'
_diffrn_radiation_wavelength 0.71073
_diffrn_reflns_av_R_equivalents 0.0938
_diffrn_reflns_av_sigmaI/netI 0.1885
_diffrn_reflns_limit_h_max 10
_diffrn_reflns_limit_h_min -10
_diffrn_reflns_limit_k_max 22
_diffrn_reflns_limit_k_min -21
_diffrn_reflns_limit_l_max 32
_diffrn_reflns_limit_l_min -32
_diffrn_reflns_number 29084
_diffrn_reflns_theta_full 25.00
_diffrn_reflns_theta_max 28.67
_diffrn_reflns_theta_min 2.51
_exptl_absorpt_coefficient_mu 0.532
_exptl_absorpt_correction_T_max 0.982
_exptl_absorpt_correction_T_min 0.934
_exptl_absorpt_correction_type analytical
_exptl_absorpt_process_details
;
CrysAlisPro, Agilent Technologies,
Version 1.171.36.28 (release 01-02-2013 CrysAlis171 .NET)
(compiled Feb  1 2013,16:14:44)
Analytical numeric absorption correction using a multifaceted crystal
            model based on expressions derived by R.C. Clark & J.S. Reid.
(Clark, R. C. & Reid, J. S. (1995). Acta Cryst. A51, 887-897)
;
_exptl_crystal_colour red
_exptl_crystal_density_diffrn 1.488
_exptl_crystal_density_method 'not measured'
_exptl_crystal_description plate
_exptl_crystal_F_000 1504
_exptl_crystal_preparation ', Magnetic properties'
_exptl_crystal_recrystallization_method 'Re-crystallisation from solvent: Methanol/water'
_exptl_crystal_size_max 0.2004
_exptl_crystal_size_mid 0.0706
_exptl_crystal_size_min 0.0501
_refine_diff_density_max 0.748
_refine_diff_density_min -0.713
_refine_diff_density_rms 0.104
_refine_ls_extinction_method none
_refine_ls_goodness_of_fit_ref 1.013
_refine_ls_hydrogen_treatment mixed
_refine_ls_matrix_type full
_refine_ls_number_parameters 953
_refine_ls_number_reflns 14486
_refine_ls_number_restraints 20
_refine_ls_restrained_S_all 1.016
_refine_ls_R_factor_all 0.1801
_refine_ls_R_factor_gt 0.0789
_refine_ls_shift/su_max 0.001
_refine_ls_shift/su_mean 0.000
_refine_ls_structure_factor_coef Fsqd
_refine_ls_weighting_details 'calc w=1/[\s^2^(Fo^2^)+(0.0258P)^2^+0.0000P] where P=(Fo^2^+2Fc^2^)/3'
_refine_ls_weighting_scheme calc
_refine_ls_wR_factor_gt 0.1143
_refine_ls_wR_factor_ref 0.1528
_reflns_number_gt 7205
_reflns_number_total 14486
_reflns_threshold_expression >2sigma(I)
_cod_data_source_file c6dt02934e2.cif
_cod_data_source_block 2-2MeOH-H2O
_cod_depositor_comments 'Adding full bibliography for 7041014--7041016.cif.'
_cod_original_cell_volume 3235.0(2)
_cod_database_code 7041015

loop_
_symmetry_equiv_pos_as_xyz
'x, y, z'
'-x, -y, -z'

loop_
_atom_site_label
_atom_site_type_symbol
_atom_site_fract_x
_atom_site_fract_y
_atom_site_fract_z
_atom_site_U_iso_or_equiv
_atom_site_adp_type
_atom_site_occupancy
_atom_site_symmetry_multiplicity
_atom_site_calc_flag
_atom_site_refinement_flags
Fe1 Fe 0.01546(9) 0.33503(4) 0.73929(3) 0.01698(18) Uani 1 1 d .
N1 N -0.3306(5) 0.4024(2) 0.76777(16) 0.0190(10) Uani 1 1 d D
H1N H -0.332(7) 0.398(3) 0.8040(9) 0.043(17) Uiso 1 1 d D
N2 N -0.2102(5) 0.3744(2) 0.73384(15) 0.0157(9) Uani 1 1 d .
N3 N -0.0197(5) 0.3178(2) 0.66127(15) 0.0167(9) Uani 1 1 d .
N4 N 0.2225(5) 0.2828(2) 0.71395(15) 0.0163(9) Uani 1 1 d .
N5 N 0.3566(5) 0.2549(2) 0.73694(17) 0.0212(10) Uani 1 1 d D
H5N H 0.375(6) 0.270(2) 0.7732(9) 0.021(14) Uiso 1 1 d D
N6 N -0.1399(5) 0.1591(2) 0.74256(17) 0.0222(10) Uani 1 1 d D
H6N H -0.134(5) 0.141(2) 0.7064(8) 0.010(12) Uiso 1 1 d D
N7 N -0.0692(5) 0.2330(2) 0.76482(16) 0.0183(9) Uani 1 1 d .
N8 N 0.0525(5) 0.3622(2) 0.81705(15) 0.0170(9) Uani 1 1 d .
N9 N 0.1150(5) 0.4472(2) 0.74410(15) 0.0175(9) Uani 1 1 d .
N10 N 0.1559(5) 0.5006(2) 0.70936(17) 0.0207(10) Uani 1 1 d D
H10N H 0.156(8) 0.488(3) 0.6726(9) 0.07(2) Uiso 1 1 d D
C1 C -0.4585(6) 0.4253(3) 0.7392(2) 0.0215(12) Uani 1 1 d .
H1 H -0.5554 0.4465 0.7540 0.026 Uiso 1 1 calc R
C2 C -0.4230(6) 0.4124(3) 0.6846(2) 0.0213(12) Uani 1 1 d .
H2 H -0.4884 0.4229 0.6555 0.026 Uiso 1 1 calc R
C3 C -0.2665(6) 0.3799(3) 0.68254(18) 0.0168(11) Uani 1 1 d .
C4 C -0.1570(6) 0.3466(3) 0.63945(19) 0.0184(11) Uani 1 1 d .
C5 C -0.1797(7) 0.3412(3) 0.58386(19) 0.0253(12) Uani 1 1 d .
H5 H -0.2731 0.3618 0.5694 0.030 Uiso 1 1 calc R
C6 C -0.0604(7) 0.3045(3) 0.5493(2) 0.0277(13) Uani 1 1 d .
H6 H -0.0744 0.3001 0.5115 0.033 Uiso 1 1 calc R
C7 C 0.0782(6) 0.2748(3) 0.57121(19) 0.0230(12) Uani 1 1 d .
H7 H 0.1576 0.2498 0.5484 0.028 Uiso 1 1 calc R
C8 C 0.0972(6) 0.2826(3) 0.62727(19) 0.0204(11) Uani 1 1 d .
C9 C 0.2333(6) 0.2592(3) 0.65948(19) 0.0191(11) Uani 1 1 d .
C10 C 0.3783(6) 0.2168(3) 0.6481(2) 0.0226(12) Uani 1 1 d .
H10 H 0.4164 0.1944 0.6141 0.027 Uiso 1 1 calc R
C11 C 0.4510(7) 0.2160(3) 0.6981(2) 0.0252(13) Uani 1 1 d .
H11 H 0.5502 0.1923 0.7043 0.030 Uiso 1 1 calc R
C12 C -0.1802(6) 0.1138(3) 0.7822(2) 0.0267(13) Uani 1 1 d .
H12 H -0.2292 0.0607 0.7766 0.032 Uiso 1 1 calc R
C13 C -0.1373(7) 0.1583(3) 0.8318(2) 0.0278(13) Uani 1 1 d .
H13 H -0.1511 0.1426 0.8662 0.033 Uiso 1 1 calc R
C14 C -0.0680(6) 0.2326(3) 0.81917(19) 0.0187(11) Uani 1 1 d .
C15 C 0.0058(6) 0.3074(3) 0.85083(18) 0.0183(11) Uani 1 1 d .
C16 C 0.0316(6) 0.3264(3) 0.90715(19) 0.0235(12) Uani 1 1 d .
H16 H 0.0028 0.2879 0.9301 0.028 Uiso 1 1 calc R
C17 C 0.1007(6) 0.4034(3) 0.9285(2) 0.0259(13) Uani 1 1 d .
H17 H 0.1167 0.4173 0.9662 0.031 Uiso 1 1 calc R
C18 C 0.1460(6) 0.4597(3) 0.8939(2) 0.0242(12) Uani 1 1 d .
H18 H 0.1922 0.5116 0.9080 0.029 Uiso 1 1 calc R
C19 C 0.1215(6) 0.4378(3) 0.8381(2) 0.0187(11) Uani 1 1 d .
C20 C 0.1571(6) 0.4867(3) 0.7949(2) 0.0192(11) Uani 1 1 d .
C21 C 0.2247(6) 0.5656(3) 0.7917(2) 0.0229(12) Uani 1 1 d .
H21 H 0.2636 0.6053 0.8204 0.028 Uiso 1 1 calc R
C22 C 0.2211(6) 0.5717(3) 0.7365(2) 0.0240(12) Uani 1 1 d .
H22 H 0.2576 0.6174 0.7209 0.029 Uiso 1 1 calc R
Fe2 Fe 0.01902(9) 0.83426(4) 0.77321(3) 0.01730(18) Uani 1 1 d .
N11 N 0.3687(5) 0.7622(2) 0.76816(17) 0.0195(10) Uani 1 1 d D
H11N H 0.388(7) 0.765(3) 0.8047(9) 0.06(2) Uiso 1 1 d D
N12 N 0.2339(5) 0.7922(2) 0.74675(15) 0.0163(9) Uani 1 1 d .
N13 N 0.0018(5) 0.8421(2) 0.69697(15) 0.0158(9) Uani 1 1 d .
N14 N -0.2023(5) 0.8771(2) 0.76986(15) 0.0164(9) Uani 1 1 d .
N15 N -0.3258(5) 0.8986(2) 0.80448(17) 0.0204(10) Uani 1 1 d D
H15N H -0.340(6) 0.883(2) 0.8386(11) 0.028(15) Uiso 1 1 d D
N16 N -0.1304(5) 0.6582(2) 0.73653(17) 0.0215(10) Uani 1 1 d D
H16N H -0.124(6) 0.653(3) 0.7003(8) 0.024(15) Uiso 1 1 d D
N17 N -0.0733(5) 0.7219(2) 0.77341(16) 0.0191(10) Uani 1 1 d .
N18 N 0.0266(5) 0.8274(2) 0.85027(15) 0.0189(9) Uani 1 1 d .
N19 N 0.1183(5) 0.9442(2) 0.80219(15) 0.0180(9) Uani 1 1 d .
N20 N 0.1746(5) 1.0134(2) 0.78300(18) 0.0213(10) Uani 1 1 d D
H20N H 0.172(8) 1.021(3) 0.7485(10) 0.07(2) Uiso 1 1 d D
C23 C 0.4738(6) 0.7367(3) 0.72821(19) 0.0203(11) Uani 1 1 d .
H23 H 0.5747 0.7136 0.7330 0.024 Uiso 1 1 calc R
C24 C 0.4076(6) 0.7503(3) 0.67924(19) 0.0223(12) Uani 1 1 d .
H24 H 0.4531 0.7387 0.6447 0.027 Uiso 1 1 calc R
C25 C 0.2570(6) 0.7856(3) 0.69245(19) 0.0184(11) Uani 1 1 d .
C26 C 0.1240(6) 0.8169(3) 0.66212(19) 0.0199(11) Uani 1 1 d .
C27 C 0.1146(6) 0.8225(3) 0.60696(19) 0.0232(12) Uani 1 1 d .
H27 H 0.1990 0.8043 0.5836 0.028 Uiso 1 1 calc R
C28 C -0.0239(7) 0.8558(3) 0.5872(2) 0.0255(13) Uani 1 1 d .
H28 H -0.0316 0.8612 0.5503 0.031 Uiso 1 1 calc R
C29 C -0.1519(6) 0.8815(3) 0.62205(19) 0.0220(12) Uani 1 1 d .
H29 H -0.2460 0.9028 0.6087 0.026 Uiso 1 1 calc R
C30 C -0.1352(6) 0.8744(3) 0.67693(19) 0.0185(11) Uani 1 1 d .
C31 C -0.2514(6) 0.8965(3) 0.72059(18) 0.0155(11) Uani 1 1 d .
C32 C -0.4065(6) 0.9312(3) 0.7248(2) 0.0201(11) Uani 1 1 d .
H32 H -0.4666 0.9503 0.6973 0.024 Uiso 1 1 calc R
C33 C -0.4500(6) 0.9308(3) 0.77844(19) 0.0200(11) Uani 1 1 d .
H33 H -0.5478 0.9495 0.7942 0.024 Uiso 1 1 calc R
C34 C -0.1853(6) 0.5945(3) 0.7614(2) 0.0272(13) Uani 1 1 d .
H34 H -0.2295 0.5440 0.7439 0.033 Uiso 1 1 calc R
C35 C -0.1650(6) 0.6168(3) 0.8166(2) 0.0261(13) Uani 1 1 d .
H35 H -0.1917 0.5854 0.8440 0.031 Uiso 1 1 calc R
C36 C -0.0955(6) 0.6974(3) 0.8230(2) 0.0212(12) Uani 1 1 d .
C37 C -0.0343(6) 0.7581(3) 0.86837(19) 0.0194(11) Uani 1 1 d .
C38 C -0.0333(7) 0.7518(3) 0.9239(2) 0.0287(13) Uani 1 1 d .
H38 H -0.0725 0.7038 0.9364 0.034 Uiso 1 1 calc R
C39 C 0.0278(7) 0.8191(3) 0.9601(2) 0.0322(14) Uani 1 1 d .
H39 H 0.0280 0.8164 0.9975 0.039 Uiso 1 1 calc R
C40 C 0.0884(7) 0.8903(3) 0.9420(2) 0.0295(13) Uani 1 1 d .
H40 H 0.1297 0.9353 0.9666 0.035 Uiso 1 1 calc R
C41 C 0.0859(6) 0.8926(3) 0.8862(2) 0.0220(12) Uani 1 1 d .
C42 C 0.1407(6) 0.9597(3) 0.85758(18) 0.0170(11) Uani 1 1 d .
C43 C 0.2139(6) 1.0384(3) 0.8725(2) 0.0267(13) Uani 1 1 d .
H43 H 0.2432 1.0641 0.9077 0.032 Uiso 1 1 calc R
C44 C 0.2339(6) 1.0705(3) 0.8244(2) 0.0264(13) Uani 1 1 d .
H44 H 0.2802 1.1224 0.8210 0.032 Uiso 1 1 calc R
O1 O 0.3981(5) 0.7521(2) 0.87165(14) 0.0339(9) Uani 1 1 d .
O2 O 0.6086(5) 0.8436(2) 0.90070(13) 0.0307(9) Uani 1 1 d .
O3 O 0.3541(5) 0.6259(2) 1.12945(13) 0.0296(9) Uani 1 1 d .
O4 O 0.5707(5) 0.7144(2) 1.15710(14) 0.0337(9) Uani 1 1 d .
C45 C 0.4886(7) 0.7614(3) 0.9633(2) 0.0233(12) Uani 1 1 d .
C46 C 0.3655(7) 0.7046(3) 0.9746(2) 0.0254(13) Uani 1 1 d .
H46 H 0.2870 0.6839 0.9475 0.030 Uiso 1 1 calc R
C47 C 0.3562(7) 0.6777(3) 1.0251(2) 0.0267(13) Uani 1 1 d .
H47 H 0.2723 0.6396 1.0317 0.032 Uiso 1 1 calc R
C48 C 0.4724(7) 0.7079(3) 1.06584(19) 0.0217(12) Uani 1 1 d .
C49 C 0.5964(7) 0.7644(3) 1.05526(19) 0.0245(12) Uani 1 1 d .
H49 H 0.6747 0.7847 1.0825 0.029 Uiso 1 1 calc R
C50 C 0.6060(6) 0.7914(3) 1.00471(19) 0.0233(12) Uani 1 1 d .
H50 H 0.6903 0.8294 0.9982 0.028 Uiso 1 1 calc R
C51 C 0.4989(7) 0.7884(3) 0.9074(2) 0.0265(13) Uani 1 1 d .
C52 C 0.4656(7) 0.6802(3) 1.1217(2) 0.0266(13) Uani 1 1 d .
O5 O -0.3229(4) 0.10406(19) 0.58356(13) 0.0265(9) Uani 1 1 d .
O6 O -0.0953(4) 0.10410(19) 0.63634(13) 0.0261(9) Uani 1 1 d .
O7 O 0.2034(5) 0.6030(2) 0.59359(15) 0.0428(11) Uani 1 1 d .
O8 O 0.1936(5) 0.4702(2) 0.60427(14) 0.0380(10) Uani 1 1 d .
C53 C -0.0838(6) 0.0430(3) 0.54348(18) 0.0187(11) Uani 1 1 d .
C54 C -0.1724(6) -0.0063(3) 0.50123(19) 0.0195(11) Uani 1 1 d .
H54 H -0.2878 -0.0107 0.5017 0.023 Uiso 1 1 calc R
C55 C 0.0885(6) 0.0491(3) 0.54177(19) 0.0205(12) Uani 1 1 d .
H55 H 0.1485 0.0823 0.5698 0.025 Uiso 1 1 calc R
C56 C -0.1733(7) 0.0875(3) 0.5916(2) 0.0234(12) Uani 1 1 d .
C57 C 0.3787(6) 0.5144(3) 0.53959(19) 0.0242(12) Uani 1 1 d .
C58 C 0.4429(7) 0.5775(3) 0.51338(19) 0.0264(13) Uani 1 1 d .
H58 H 0.4040 0.6299 0.5222 0.032 Uiso 1 1 calc R
C59 C 0.4352(7) 0.4358(3) 0.52596(19) 0.0284(13) Uani 1 1 d .
H59 H 0.3920 0.3926 0.5429 0.034 Uiso 1 1 calc R
C60 C 0.2446(7) 0.5299(3) 0.5821(2) 0.0302(14) Uani 1 1 d .
O1S O -0.2247(5) 0.5201(2) 0.93118(16) 0.0381(10) Uani 1 1 d .
H1S H -0.2402 0.4750 0.9124 0.057 Uiso 1 1 calc R
C1S C -0.3791(7) 0.5566(3) 0.9411(2) 0.0487(18) Uani 1 1 d .
H1S1 H -0.4539 0.5196 0.9569 0.073 Uiso 1 1 calc R
H1S2 H -0.4256 0.5677 0.9071 0.073 Uiso 1 1 calc R
H1S3 H -0.3622 0.6071 0.9658 0.073 Uiso 1 1 calc R
O2S O 0.5822(5) 0.1311(2) 0.48270(15) 0.0457(11) Uani 1 1 d .
H2S H 0.6032 0.1171 0.5124 0.069 Uiso 1 1 calc R
C2S C 0.4722(7) 0.1949(3) 0.4899(2) 0.0376(15) Uani 1 1 d .
H2S1 H 0.5136 0.2369 0.5187 0.056 Uiso 1 1 calc R
H2S2 H 0.3650 0.1735 0.4994 0.056 Uiso 1 1 calc R
H2S3 H 0.4626 0.2178 0.4565 0.056 Uiso 1 1 calc R
O3S O -0.0851(5) 0.6441(2) 0.62994(15) 0.0390(10) Uani 1 1 d .
H3S H 0.0082 0.6327 0.6195 0.059 Uiso 1 1 calc R
C3S C -0.1997(11) 0.6032(5) 0.5944(3) 0.109(3) Uani 1 1 d U
H3S1 H -0.2919 0.6369 0.5916 0.164 Uiso 1 1 calc R
H3S2 H -0.2377 0.5532 0.6073 0.164 Uiso 1 1 calc R
H3S3 H -0.1511 0.5903 0.5591 0.164 Uiso 1 1 calc R
O4S O -0.2588(7) 0.9895(3) 0.9550(2) 0.089(2) Uani 1 1 d .
H4S H -0.2888 0.9427 0.9408 0.134 Uiso 1 1 calc R
C4S C -0.3680(8) 1.0431(4) 0.9412(3) 0.062(2) Uani 1 1 d .
H4S1 H -0.4734 1.0325 0.9574 0.093 Uiso 1 1 calc R
H4S2 H -0.3813 1.0364 0.9021 0.093 Uiso 1 1 calc R
H4S3 H -0.3269 1.0983 0.9545 0.093 Uiso 1 1 calc R
O1W O 0.1675(5) 0.0266(2) 0.67790(14) 0.0326(10) Uani 1 1 d D
H1WA H 0.242(4) 0.016(3) 0.6559(16) 0.039 Uiso 1 1 d D
H1WB H 0.103(5) 0.053(3) 0.6621(17) 0.039 Uiso 1 1 d D
O2W O 0.4363(5) -0.0122(2) 0.61125(14) 0.0327(9) Uani 1 1 d D
H2WA H 0.435(7) -0.0467(19) 0.5827(13) 0.039 Uiso 1 1 d D
H2WB H 0.480(6) 0.0293(17) 0.6026(18) 0.039 Uiso 1 1 d D

loop_
_atom_site_aniso_label
_atom_site_aniso_U_11
_atom_site_aniso_U_22
_atom_site_aniso_U_33
_atom_site_aniso_U_23
_atom_site_aniso_U_13
_atom_site_aniso_U_12
Fe1 0.0127(4) 0.0199(4) 0.0187(4) 0.0038(3) 0.0028(3) 0.0011(3)
N1 0.017(3) 0.023(2) 0.017(2) 0.0030(19) 0.0060(19) 0.0024(19)
N2 0.012(2) 0.015(2) 0.019(2) 0.0000(17) 0.0063(17) 0.0008(18)
N3 0.012(2) 0.020(2) 0.019(2) 0.0026(17) 0.0029(17) 0.0019(18)
N4 0.014(3) 0.015(2) 0.019(2) 0.0037(17) 0.0001(18) -0.0024(18)
N5 0.017(3) 0.025(2) 0.023(3) 0.005(2) -0.003(2) 0.003(2)
N6 0.025(3) 0.019(2) 0.021(3) -0.001(2) 0.002(2) -0.002(2)
N7 0.013(2) 0.016(2) 0.025(2) 0.0005(18) -0.0001(18) -0.0015(18)
N8 0.007(2) 0.018(2) 0.028(2) 0.0093(18) 0.0058(18) 0.0039(18)
N9 0.015(3) 0.018(2) 0.021(2) 0.0060(18) 0.0069(18) 0.0013(18)
N10 0.016(3) 0.022(2) 0.025(3) 0.006(2) 0.004(2) -0.0010(19)
C1 0.012(3) 0.022(3) 0.031(3) 0.004(2) 0.003(2) -0.001(2)
C2 0.014(3) 0.019(3) 0.030(3) 0.004(2) -0.005(2) -0.002(2)
C3 0.013(3) 0.021(3) 0.016(3) 0.003(2) 0.003(2) -0.002(2)
C4 0.009(3) 0.022(3) 0.025(3) 0.003(2) 0.003(2) -0.001(2)
C5 0.020(3) 0.036(3) 0.021(3) 0.007(2) 0.001(2) 0.004(3)
C6 0.036(4) 0.030(3) 0.017(3) 0.002(2) 0.001(2) 0.001(3)
C7 0.018(3) 0.027(3) 0.026(3) 0.005(2) 0.002(2) 0.009(2)
C8 0.012(3) 0.026(3) 0.022(3) 0.002(2) 0.003(2) -0.002(2)
C9 0.016(3) 0.019(3) 0.022(3) 0.003(2) 0.002(2) 0.000(2)
C10 0.020(3) 0.025(3) 0.023(3) 0.002(2) 0.004(2) 0.004(2)
C11 0.018(3) 0.022(3) 0.038(3) 0.008(2) 0.008(3) 0.003(2)
C12 0.020(3) 0.022(3) 0.038(3) 0.008(3) 0.008(3) -0.008(2)
C13 0.025(4) 0.032(3) 0.027(3) 0.009(3) 0.002(2) -0.003(3)
C14 0.017(3) 0.020(3) 0.019(3) 0.002(2) 0.004(2) 0.005(2)
C15 0.011(3) 0.027(3) 0.017(3) 0.004(2) 0.002(2) 0.003(2)
C16 0.018(3) 0.029(3) 0.024(3) 0.003(2) 0.004(2) 0.008(2)
C17 0.021(3) 0.036(3) 0.019(3) -0.001(2) -0.001(2) 0.003(3)
C18 0.016(3) 0.025(3) 0.029(3) -0.001(2) -0.003(2) -0.002(2)
C19 0.010(3) 0.018(3) 0.029(3) 0.003(2) 0.001(2) 0.002(2)
C20 0.011(3) 0.019(3) 0.028(3) 0.002(2) 0.006(2) 0.005(2)
C21 0.017(3) 0.016(3) 0.034(3) -0.002(2) 0.000(2) 0.002(2)
C22 0.017(3) 0.011(3) 0.043(3) 0.005(2) 0.004(2) -0.005(2)
Fe2 0.0132(4) 0.0206(4) 0.0187(4) 0.0048(3) 0.0021(3) 0.0001(3)
N11 0.016(3) 0.024(2) 0.019(2) 0.0048(19) -0.0012(19) 0.0002(19)
N12 0.012(2) 0.019(2) 0.018(2) 0.0059(17) -0.0027(17) -0.0025(18)
N13 0.012(2) 0.015(2) 0.020(2) 0.0025(17) 0.0040(18) 0.0003(18)
N14 0.010(2) 0.019(2) 0.021(2) 0.0043(17) 0.0024(17) -0.0011(18)
N15 0.014(3) 0.025(2) 0.023(3) 0.004(2) 0.0040(19) 0.002(2)
N16 0.016(3) 0.020(2) 0.027(3) -0.001(2) 0.005(2) -0.0016(19)
N17 0.013(3) 0.020(2) 0.024(2) 0.0009(19) 0.0013(18) 0.0029(19)
N18 0.011(2) 0.023(2) 0.024(2) 0.0059(19) -0.0006(18) 0.0020(19)
N19 0.015(3) 0.020(2) 0.021(2) 0.0085(18) 0.0012(18) 0.0032(19)
N20 0.017(3) 0.021(2) 0.027(3) 0.008(2) 0.001(2) 0.003(2)
C23 0.012(3) 0.021(3) 0.027(3) 0.001(2) -0.001(2) -0.001(2)
C24 0.020(3) 0.029(3) 0.017(3) 0.002(2) 0.004(2) -0.005(2)
C25 0.013(3) 0.024(3) 0.018(3) 0.002(2) 0.001(2) -0.004(2)
C26 0.017(3) 0.022(3) 0.021(3) 0.005(2) 0.003(2) 0.001(2)
C27 0.023(3) 0.028(3) 0.021(3) 0.008(2) 0.006(2) 0.004(3)
C28 0.026(4) 0.033(3) 0.020(3) 0.011(2) 0.002(2) 0.003(3)
C29 0.021(3) 0.022(3) 0.023(3) 0.005(2) -0.007(2) -0.005(2)
C30 0.018(3) 0.018(3) 0.019(3) 0.002(2) -0.002(2) -0.001(2)
C31 0.015(3) 0.014(2) 0.019(3) 0.009(2) -0.001(2) -0.004(2)
C32 0.015(3) 0.019(3) 0.026(3) 0.006(2) -0.003(2) 0.000(2)
C33 0.010(3) 0.020(3) 0.031(3) 0.006(2) -0.001(2) -0.002(2)
C34 0.017(3) 0.022(3) 0.043(4) 0.006(3) 0.007(3) 0.000(2)
C35 0.022(3) 0.024(3) 0.034(3) 0.007(2) 0.009(3) 0.008(3)
C36 0.017(3) 0.023(3) 0.027(3) 0.013(2) 0.006(2) 0.007(2)
C37 0.013(3) 0.026(3) 0.021(3) 0.009(2) 0.004(2) 0.004(2)
C38 0.024(4) 0.035(3) 0.031(3) 0.017(3) 0.002(3) 0.006(3)
C39 0.029(4) 0.047(4) 0.022(3) 0.009(3) 0.002(3) 0.009(3)
C40 0.030(4) 0.033(3) 0.024(3) 0.002(3) -0.004(2) 0.004(3)
C41 0.016(3) 0.026(3) 0.024(3) 0.003(2) -0.004(2) 0.007(2)
C42 0.013(3) 0.018(3) 0.018(3) -0.002(2) -0.004(2) 0.003(2)
C43 0.019(3) 0.036(3) 0.024(3) -0.001(2) -0.002(2) 0.009(3)
C44 0.022(3) 0.020(3) 0.035(3) 0.002(2) 0.001(3) -0.006(2)
O1 0.034(3) 0.046(2) 0.023(2) 0.0128(18) -0.0017(18) -0.001(2)
O2 0.034(3) 0.035(2) 0.024(2) 0.0081(17) 0.0042(17) -0.0021(19)
O3 0.026(2) 0.037(2) 0.028(2) 0.0102(17) 0.0056(17) 0.0008(19)
O4 0.027(3) 0.052(2) 0.023(2) 0.0136(18) -0.0064(17) -0.005(2)
C45 0.021(3) 0.025(3) 0.024(3) 0.005(2) 0.001(2) 0.004(3)
C46 0.022(3) 0.030(3) 0.024(3) 0.002(2) -0.004(2) 0.006(3)
C47 0.024(4) 0.029(3) 0.028(3) 0.006(2) 0.002(2) 0.005(3)
C48 0.021(3) 0.024(3) 0.021(3) 0.006(2) 0.004(2) 0.009(2)
C49 0.027(4) 0.027(3) 0.019(3) 0.002(2) -0.002(2) 0.002(3)
C50 0.021(3) 0.023(3) 0.026(3) 0.002(2) 0.000(2) 0.005(2)
C51 0.024(4) 0.033(3) 0.023(3) 0.001(3) 0.006(3) 0.010(3)
C52 0.022(4) 0.034(3) 0.026(3) 0.008(3) 0.008(3) 0.014(3)
O5 0.021(2) 0.032(2) 0.027(2) 0.0026(16) 0.0037(16) 0.0086(18)
O6 0.026(2) 0.031(2) 0.021(2) 0.0004(16) 0.0013(16) 0.0038(17)
O7 0.038(3) 0.037(2) 0.051(3) -0.0025(19) 0.020(2) -0.002(2)
O8 0.040(3) 0.042(2) 0.031(2) 0.0073(18) 0.0144(19) -0.011(2)
C53 0.020(3) 0.021(3) 0.017(3) 0.008(2) 0.005(2) 0.005(2)
C54 0.014(3) 0.023(3) 0.022(3) 0.006(2) 0.002(2) 0.001(2)
C55 0.023(3) 0.016(3) 0.023(3) 0.004(2) 0.002(2) 0.002(2)
C56 0.029(4) 0.019(3) 0.023(3) 0.008(2) 0.004(2) -0.001(3)
C57 0.016(3) 0.039(3) 0.017(3) 0.005(2) -0.002(2) -0.005(3)
C58 0.028(4) 0.031(3) 0.022(3) 0.008(2) 0.000(2) 0.005(3)
C59 0.030(4) 0.033(3) 0.023(3) 0.011(2) -0.001(2) -0.006(3)
C60 0.030(4) 0.036(3) 0.023(3) 0.001(3) -0.001(3) -0.008(3)
O1S 0.032(3) 0.035(2) 0.046(3) 0.0014(19) 0.0053(19) 0.006(2)
C1S 0.044(5) 0.055(4) 0.050(4) 0.010(3) 0.018(3) 0.014(4)
O2S 0.044(3) 0.056(3) 0.039(2) 0.006(2) 0.003(2) 0.025(2)
C2S 0.039(4) 0.032(3) 0.042(4) 0.006(3) -0.002(3) 0.006(3)
O3S 0.031(3) 0.048(2) 0.034(2) -0.0062(19) 0.0010(19) -0.001(2)
C3S 0.091(5) 0.130(5) 0.096(5) -0.018(4) -0.006(4) 0.004(4)
O4S 0.098(5) 0.052(3) 0.108(4) -0.026(3) -0.064(4) 0.032(3)
C4S 0.056(6) 0.054(4) 0.075(5) 0.000(4) -0.009(4) 0.013(4)
O1W 0.026(3) 0.050(3) 0.026(2) 0.0153(19) 0.0058(17) 0.012(2)
O2W 0.025(3) 0.041(2) 0.032(2) 0.0078(18) 0.0053(19) -0.003(2)

loop_
_atom_type_symbol
_atom_type_description
_atom_type_scat_dispersion_real
_atom_type_scat_dispersion_imag
_atom_type_scat_source
C C 0.0033 0.0016 'International Tables Vol C Tables 4.2.6.8 and 6.1.1.4'
H H 0.0000 0.0000 'International Tables Vol C Tables 4.2.6.8 and 6.1.1.4'
N N 0.0061 0.0033 'International Tables Vol C Tables 4.2.6.8 and 6.1.1.4'
O O 0.0106 0.0060 'International Tables Vol C Tables 4.2.6.8 and 6.1.1.4'
Fe Fe 0.3463 0.8444 'International Tables Vol C Tables 4.2.6.8 and 6.1.1.4'

loop_
_exptl_crystal_face_index_h
_exptl_crystal_face_index_k
_exptl_crystal_face_index_l
_exptl_crystal_face_perp_dist
_exptl_oxdiff_crystal_face_indexfrac_h
_exptl_oxdiff_crystal_face_indexfrac_k
_exptl_oxdiff_crystal_face_indexfrac_l
_exptl_oxdiff_crystal_face_x
_exptl_oxdiff_crystal_face_y
_exptl_oxdiff_crystal_face_z
0 1 2 0.0359 0.0000 1.0000 2.0000 0.0530 -0.0019 -0.0567
0 2 1 0.0374 -0.0000 2.0000 1.0000 0.0211 -0.0003 -0.0936
0 -2 -1 0.0374 0.0000 -2.0000 -1.0000 -0.0211 0.0003 0.0936
0 -2 1 0.0323 0.0000 -2.0000 1.0000 0.0354 -0.0022 0.0804
0 2 -1 0.0323 -0.0000 2.0000 -1.0000 -0.0354 0.0022 -0.0804
0 0 -1 0.0251 -0.0000 -0.0000 -1.0000 -0.0283 0.0012 0.0066
0 0 1 0.0251 0.0000 0.0000 1.0000 0.0283 -0.0012 -0.0066
1 0 6 0.0380 1.0000 0.0000 6.0000 0.1662 -0.0951 -0.0452
-1 0 -6 0.0165 -1.0000 -0.0000 -6.0000 -0.1662 0.0951 0.0452
1 0 1 0.0958 1.0000 -0.0000 1.0000 0.0249 -0.0891 -0.0123

loop_
_geom_angle_atom_site_label_1
_geom_angle_atom_site_label_2
_geom_angle_atom_site_label_3
_geom_angle
_geom_angle_site_symmetry_1
_geom_angle_site_symmetry_3
N3 Fe1 N8 175.08(15) . .
N3 Fe1 N9 96.12(16) . .
N8 Fe1 N9 79.21(16) . .
N3 Fe1 N7 105.91(16) . .
N8 Fe1 N7 78.76(16) . .
N9 Fe1 N7 157.97(16) . .
N3 Fe1 N2 79.17(16) . .
N8 Fe1 N2 99.28(15) . .
N9 Fe1 N2 91.46(15) . .
N7 Fe1 N2 92.26(16) . .
N3 Fe1 N4 78.62(16) . .
N8 Fe1 N4 103.11(15) . .
N9 Fe1 N4 93.93(16) . .
N7 Fe1 N4 90.85(15) . .
N2 Fe1 N4 157.58(16) . .
N2 N1 C1 110.5(4) . .
N1 N2 C3 105.8(4) . .
N1 N2 Fe1 138.1(3) . .
C3 N2 Fe1 116.0(3) . .
C4 N3 C8 119.5(4) . .
C4 N3 Fe1 119.6(3) . .
C8 N3 Fe1 120.7(3) . .
N5 N4 C9 106.2(4) . .
N5 N4 Fe1 137.2(3) . .
C9 N4 Fe1 116.2(3) . .
C11 N5 N4 110.2(4) . .
C12 N6 N7 110.2(4) . .
C14 N7 N6 105.6(4) . .
C14 N7 Fe1 116.7(3) . .
N6 N7 Fe1 137.6(3) . .
C15 N8 C19 120.3(4) . .
C15 N8 Fe1 120.2(3) . .
C19 N8 Fe1 119.5(3) . .
N10 N9 C20 105.9(4) . .
N10 N9 Fe1 137.2(3) . .
C20 N9 Fe1 116.9(3) . .
C22 N10 N9 110.9(4) . .
N1 C1 C2 108.9(4) . .
C1 C2 C3 104.6(4) . .
N2 C3 C2 110.3(4) . .
N2 C3 C4 113.8(4) . .
C2 C3 C4 135.8(4) . .
N3 C4 C5 121.3(4) . .
N3 C4 C3 110.6(4) . .
C5 C4 C3 128.2(5) . .
C4 C5 C6 119.0(5) . .
C7 C6 C5 120.0(5) . .
C8 C7 C6 119.1(5) . .
N3 C8 C7 121.2(4) . .
N3 C8 C9 109.7(4) . .
C7 C8 C9 129.1(4) . .
N4 C9 C10 109.8(4) . .
N4 C9 C8 114.6(4) . .
C10 C9 C8 135.6(4) . .
C11 C10 C9 104.6(4) . .
N5 C11 C10 109.1(5) . .
N6 C12 C13 108.9(4) . .
C12 C13 C14 104.4(4) . .
N7 C14 C13 110.8(4) . .
N7 C14 C15 114.2(4) . .
C13 C14 C15 135.0(4) . .
N8 C15 C16 120.8(4) . .
N8 C15 C14 110.1(4) . .
C16 C15 C14 129.1(4) . .
C17 C16 C15 118.9(5) . .
C16 C17 C18 120.1(5) . .
C19 C18 C17 119.1(5) . .
N8 C19 C18 120.8(4) . .
N8 C19 C20 110.8(4) . .
C18 C19 C20 128.4(5) . .
N9 C20 C21 110.1(4) . .
N9 C20 C19 113.6(4) . .
C21 C20 C19 136.3(5) . .
C22 C21 C20 104.7(4) . .
N10 C22 C21 108.3(4) . .
N13 Fe2 N18 177.57(17) . .
N13 Fe2 N17 100.38(16) . .
N18 Fe2 N17 79.27(16) . .
N13 Fe2 N14 79.67(16) . .
N18 Fe2 N14 97.93(16) . .
N17 Fe2 N14 92.26(16) . .
N13 Fe2 N19 101.00(15) . .
N18 Fe2 N19 79.37(16) . .
N17 Fe2 N19 158.62(16) . .
N14 Fe2 N19 91.53(15) . .
N13 Fe2 N12 78.74(16) . .
N18 Fe2 N12 103.65(16) . .
N17 Fe2 N12 90.70(15) . .
N14 Fe2 N12 158.39(15) . .
N19 Fe2 N12 93.48(16) . .
C23 N11 N12 110.1(4) . .
C25 N12 N11 106.4(4) . .
C25 N12 Fe2 116.1(3) . .
N11 N12 Fe2 137.4(3) . .
C26 N13 C30 119.1(4) . .
C26 N13 Fe2 121.2(3) . .
C30 N13 Fe2 119.7(3) . .
N15 N14 C31 105.6(4) . .
N15 N14 Fe2 137.9(3) . .
C31 N14 Fe2 116.3(3) . .
N14 N15 C33 110.9(4) . .
N17 N16 C34 111.0(4) . .
N16 N17 C36 105.7(4) . .
N16 N17 Fe2 137.5(3) . .
C36 N17 Fe2 116.7(3) . .
C41 N18 C37 120.4(4) . .
C41 N18 Fe2 120.1(3) . .
C37 N18 Fe2 119.5(3) . .
N20 N19 C42 106.0(4) . .
N20 N19 Fe2 138.5(3) . .
C42 N19 Fe2 115.5(3) . .
C44 N20 N19 110.6(4) . .
N11 C23 C24 108.6(5) . .
C23 C24 C25 105.0(4) . .
N12 C25 C24 109.9(4) . .
N12 C25 C26 114.4(4) . .
C24 C25 C26 135.7(4) . .
N13 C26 C27 122.1(4) . .
N13 C26 C25 109.5(4) . .
C27 C26 C25 128.4(4) . .
C26 C27 C28 118.3(5) . .
C27 C28 C29 120.7(5) . .
C30 C29 C28 118.3(5) . .
N13 C30 C29 121.4(4) . .
N13 C30 C31 110.4(4) . .
C29 C30 C31 128.2(5) . .
N14 C31 C32 110.4(4) . .
N14 C31 C30 113.6(4) . .
C32 C31 C30 135.9(4) . .
C33 C32 C31 104.8(4) . .
N15 C33 C32 108.2(4) . .
N16 C34 C35 108.3(5) . .
C34 C35 C36 104.9(4) . .
N17 C36 C35 110.1(4) . .
N17 C36 C37 113.5(4) . .
C35 C36 C37 136.3(5) . .
N18 C37 C38 120.9(5) . .
N18 C37 C36 110.9(4) . .
C38 C37 C36 128.3(5) . .
C39 C38 C37 118.0(5) . .
C40 C39 C38 121.5(5) . .
C39 C40 C41 117.9(5) . .
N18 C41 C40 121.4(5) . .
N18 C41 C42 110.5(4) . .
C40 C41 C42 128.1(5) . .
N19 C42 C43 109.7(4) . .
N19 C42 C41 114.6(4) . .
C43 C42 C41 135.8(4) . .
C44 C43 C42 105.6(4) . .
N20 C44 C43 108.1(5) . .
C46 C45 C50 118.1(5) . .
C46 C45 C51 120.8(5) . .
C50 C45 C51 121.0(5) . .
C45 C46 C47 121.6(5) . .
C48 C47 C46 119.8(5) . .
C49 C48 C47 119.3(5) . .
C49 C48 C52 119.5(5) . .
C47 C48 C52 121.2(5) . .
C50 C49 C48 121.1(5) . .
C49 C50 C45 120.1(5) . .
O1 C51 O2 126.3(5) . .
O1 C51 C45 116.0(5) . .
O2 C51 C45 117.6(5) . .
O4 C52 O3 125.4(5) . .
O4 C52 C48 116.7(5) . .
O3 C52 C48 117.9(5) . .
C54 C53 C55 119.1(4) . .
C54 C53 C56 120.6(5) . .
C55 C53 C56 120.3(5) . .
C55 C54 C53 120.0(5) 2_556 .
C54 C55 C53 120.9(5) 2_556 .
O6 C56 O5 125.1(5) . .
O6 C56 C53 117.7(5) . .
O5 C56 C53 117.2(4) . .
C58 C57 C59 119.4(5) . .
C58 C57 C60 120.5(5) . .
C59 C57 C60 120.0(5) . .
C57 C58 C59 121.2(5) . 2_666
C58 C59 C57 119.3(5) 2_666 .
O8 C60 O7 126.5(5) . .
O8 C60 C57 116.9(5) . .
O7 C60 C57 116.5(5) . .

loop_
_geom_bond_atom_site_label_1
_geom_bond_atom_site_label_2
_geom_bond_distance
_geom_bond_site_symmetry_2
Fe1 N3 1.921(4) .
Fe1 N8 1.923(4) .
Fe1 N9 1.959(4) .
Fe1 N7 1.968(4) .
Fe1 N2 1.974(4) .
Fe1 N4 1.985(4) .
N1 N2 1.346(5) .
N1 C1 1.345(6) .
N2 C3 1.358(5) .
N3 C4 1.363(6) .
N3 C8 1.365(5) .
N4 N5 1.348(5) .
N4 C9 1.349(5) .
N5 C11 1.341(6) .
N6 C12 1.345(6) .
N6 N7 1.353(5) .
N7 C14 1.342(5) .
N8 C15 1.356(5) .
N8 C19 1.363(6) .
N9 N10 1.345(5) .
N9 C20 1.356(6) .
N10 C22 1.339(6) .
C1 C2 1.367(6) .
C2 C3 1.395(6) .
C3 C4 1.454(6) .
C4 C5 1.372(6) .
C5 C6 1.396(6) .
C6 C7 1.380(6) .
C7 C8 1.377(6) .
C8 C9 1.450(6) .
C9 C10 1.403(6) .
C10 C11 1.363(6) .
C12 C13 1.363(7) .
C13 C14 1.395(6) .
C14 C15 1.453(6) .
C15 C16 1.390(6) .
C16 C17 1.385(6) .
C17 C18 1.388(6) .
C18 C19 1.381(6) .
C19 C20 1.448(6) .
C20 C21 1.393(6) .
C21 C22 1.380(6) .
Fe2 N13 1.909(4) .
Fe2 N18 1.922(4) .
Fe2 N17 1.956(4) .
Fe2 N14 1.960(4) .
Fe2 N19 1.970(4) .
Fe2 N12 1.982(4) .
N11 C23 1.343(6) .
N11 N12 1.352(5) .
N12 C25 1.345(5) .
N13 C26 1.357(6) .
N13 C30 1.371(6) .
N14 N15 1.347(5) .
N14 C31 1.362(5) .
N15 C33 1.357(6) .
N16 N17 1.342(5) .
N16 C34 1.346(6) .
N17 C36 1.354(5) .
N18 C41 1.350(6) .
N18 C37 1.354(5) .
N19 N20 1.353(5) .
N19 C42 1.362(5) .
N20 C44 1.347(6) .
C23 C24 1.369(6) .
C24 C25 1.396(6) .
C25 C26 1.460(6) .
C26 C27 1.380(6) .
C27 C28 1.385(6) .
C28 C29 1.394(6) .
C29 C30 1.382(6) .
C30 C31 1.454(6) .
C31 C32 1.401(6) .
C32 C33 1.375(6) .
C34 C35 1.366(7) .
C35 C36 1.397(6) .
C36 C37 1.451(7) .
C37 C38 1.390(6) .
C38 C39 1.382(7) .
C39 C40 1.379(7) .
C40 C41 1.385(6) .
C41 C42 1.447(6) .
C42 C43 1.392(6) .
C43 C44 1.375(6) .
O1 C51 1.255(6) .
O2 C51 1.262(6) .
O3 C52 1.269(6) .
O4 C52 1.260(6) .
C45 C46 1.385(7) .
C45 C50 1.402(7) .
C45 C51 1.512(7) .
C46 C47 1.385(6) .
C47 C48 1.385(7) .
C48 C49 1.381(7) .
C48 C52 1.515(6) .
C49 C50 1.385(6) .
O5 C56 1.271(6) .
O6 C56 1.252(6) .
O7 C60 1.259(6) .
O8 C60 1.246(6) .
C53 C54 1.390(6) .
C53 C55 1.389(7) .
C53 C56 1.514(6) .
C54 C55 1.389(6) 2_556
C55 C54 1.389(6) 2_556
C57 C58 1.382(7) .
C57 C59 1.391(6) .
C57 C60 1.519(7) .
C58 C59 1.392(7) 2_666
C59 C58 1.392(7) 2_666
O1S C1S 1.419(6) .
O2S C2S 1.403(5) .
O3S C3S 1.349(8) .
O4S C4S 1.354(6) .
